data_4075110
loop_
_publ_author_name
'Fischbach, Andreas'
'Perdih, Franc'
'Herdtweck, Eberhardt'
'Anwander, Reiner'

_publ_section_title
;
 Structure&#x2212;Reactivity Relationships in Rare-Earth Metal
 Carboxylate-Based Binary Ziegler-Type Catalysts
;
_journal_issue 7
_journal_name_full Organometallics
_journal_page_first 1626
_journal_paper_doi 10.1021/om060052i
_journal_volume 25
_journal_year 2006
_chemical_formula_moiety 'C54 H106 Al4 La2 O4'
_chemical_formula_sum 'C54 H106 Al4 La2 O4'
_chemical_formula_weight 1205.13
_chemical_name_systematic ?
_space_group_IT_number 15
_symmetry_cell_setting monoclinic
_symmetry_Int_Tables_number 15
_symmetry_space_group_name_Hall '-C 2yc'
_symmetry_space_group_name_H-M 'C 1 2/c 1'
_atom_sites_solution_hydrogens difmap
_atom_sites_solution_primary direct
_atom_sites_solution_secondary difmap
_cell_angle_alpha 90
_cell_angle_beta 114.6295(3)
_cell_angle_gamma 90
_cell_formula_units_Z 4
_cell_length_a 23.7992(2)
_cell_length_b 19.6717(1)
_cell_length_c 15.1649(1)
_cell_measurement_reflns_used 6086
_cell_measurement_temperature 173(1)
_cell_measurement_theta_max 25.33
_cell_measurement_theta_min 1.73
_cell_volume 6453.84(8)
_computing_cell_refinement 'DENZO (Nonius, 2001b)'
_computing_data_collection 'Kappa-CCD Control Software (Nonius, 2001a)'
_computing_data_reduction 'DENZO (Nonius, 2001b)'
_computing_molecular_graphics 'PLATON (Spek, 2001)'
_computing_publication_material 'PLATON (Spek, 2001)'
_computing_structure_refinement 'SHELXL97 (Sheldrick, 1998)'
_computing_structure_solution 'SIR92 (Altomare, 1994)'
_diffrn_ambient_temperature 173(1)
_diffrn_detector ' CCD plate '
_diffrn_detector_area_resol_mean 18
_diffrn_measured_fraction_theta_full 0.999
_diffrn_measured_fraction_theta_max 0.999
_diffrn_measurement_device ' \k-geometry diffractometer '
_diffrn_measurement_device_type ' Nonius \k-CCD diffractometer'
_diffrn_measurement_method ' phi- and omega-rotation '
_diffrn_radiation_monochromator graphite
_diffrn_radiation_source 'NONIUS FR 591 rotating anode'
_diffrn_radiation_type 'Mo K\a'
_diffrn_radiation_wavelength 0.71073
_diffrn_reflns_av_R_equivalents 0.046
_diffrn_reflns_av_sigmaI/netI 0.0191
_diffrn_reflns_limit_h_max 28
_diffrn_reflns_limit_h_min -28
_diffrn_reflns_limit_k_max 23
_diffrn_reflns_limit_k_min -23
_diffrn_reflns_limit_l_max 18
_diffrn_reflns_limit_l_min -18
_diffrn_reflns_number 72245
_diffrn_reflns_theta_full 25.33
_diffrn_reflns_theta_max 25.33
_diffrn_reflns_theta_min 1.73
_diffrn_standards_decay_% 0
_exptl_absorpt_coefficient_mu 1.397
_exptl_absorpt_correction_T_max 0.724
_exptl_absorpt_correction_T_min 0.587
_exptl_absorpt_correction_type multi-scan
_exptl_absorpt_process_details '(applied during the scaling procedure; Nonius, 2001b)'
_exptl_crystal_colour colorless
_exptl_crystal_density_diffrn 1.240
_exptl_crystal_density_meas ?
_exptl_crystal_density_method none
_exptl_crystal_description fragment
_exptl_crystal_F_000 2512
_exptl_crystal_size_max 0.33
_exptl_crystal_size_mid 0.30
_exptl_crystal_size_min 0.23
_refine_diff_density_max 0.700
_refine_diff_density_min -0.866
_refine_diff_density_rms 0.055
_refine_ls_goodness_of_fit_ref 1.039
_refine_ls_hydrogen_treatment mixed
_refine_ls_matrix_type full
_refine_ls_number_parameters 394
_refine_ls_number_reflns 5898
_refine_ls_number_restraints 0
_refine_ls_restrained_S_all 1.039
_refine_ls_R_factor_all 0.0348
_refine_ls_R_factor_gt 0.0244
_refine_ls_shift/su_max 0.001
_refine_ls_shift/su_mean 0.000
_refine_ls_structure_factor_coef Fsqd
_refine_ls_weighting_details 'w=1/[\s^2^(Fo^2^)+(Fo^2^)+(0.0285P)^2^+7.6156P] where P=(Fo^2^+2Fc^2^)/3'
_refine_ls_weighting_scheme sigma
_refine_ls_wR_factor_gt 0.0564
_refine_ls_wR_factor_ref 0.0602
_reflns_number_gt 4835
_reflns_number_total 5898
_reflns_threshold_expression I>2\s(I)
_cod_data_source_file om060052isi20060118_110338.cif
_cod_data_source_block FISH-4286-173
_cod_depositor_comments
;
The following automatic conversions were performed:

'_symmetry_cell_setting' value 'Monoclinic' changed to 'monoclinic'
according to /home/saulius/struct/CIF-dictionaries/cif_core.dic
dictionary named 'cif_core.dic' version 2.4.1 from 2010-06-29.

Automatic conversion script
Id: cif_fix_values 1715 2011-07-08 13:25:40Z adriana 

The following automatic conversions were performed:

'_exptl_crystal_density_meas' value 'none' was changed to '?' - the
value is perceived as not measured.

Automatic conversion script
Id: cif_fix_values 3008 2015-01-20 13:52:24Z robertas 
;
_cod_original_sg_symbol_H-M 'C 2/c'
_cod_database_code 4075110

loop_
_symmetry_equiv_pos_as_xyz
x,y,z
-x,y,1/2-z
-x,-y,-z
x,-y,1/2+z
1/2+x,1/2+y,z
1/2-x,1/2+y,1/2-z
1/2-x,1/2-y,-z
1/2+x,1/2-y,1/2+z

loop_
_atom_site_aniso_label
_atom_site_aniso_U_11
_atom_site_aniso_U_22
_atom_site_aniso_U_33
_atom_site_aniso_U_23
_atom_site_aniso_U_13
_atom_site_aniso_U_12
La 0.0238(1) 0.0219(1) 0.0422(1) -0.0037(1) 0.0118(1) -0.0013(1)
Al1 0.0420(4) 0.0274(4) 0.0395(4) 0.0026(3) 0.0147(3) -0.0052(3)
Al2 0.0361(4) 0.0297(4) 0.0480(5) -0.0053(3) 0.0219(4) -0.0004(3)
O1 0.0234(9) 0.0315(9) 0.0793(14) 0.0051(9) 0.0148(9) 0.0042(7)
O2 0.0691(12) 0.0298(9) 0.0535(12) -0.0006(8) 0.0456(10) -0.0004(9)
C1 0.0462(17) 0.0244(13) 0.0473(16) -0.0023(12) 0.0086(14) -0.0034(12)
C2 0.0463(16) 0.0346(15) 0.0378(16) 0.0038(13) 0.0105(14) -0.0065(13)
C3 0.0553(19) 0.0411(18) 0.062(2) 0.0088(16) 0.0208(18) 0.0083(15)
C4 0.077(3) 0.059(2) 0.077(3) 0.004(2) 0.045(2) -0.019(2)
C5 0.0374(15) 0.0263(13) 0.0438(17) -0.0015(12) 0.0201(13) 0.0011(11)
C6 0.0387(16) 0.0418(18) 0.073(2) -0.0110(16) 0.0296(17) -0.0085(13)
C7 0.0567(19) 0.0450(18) 0.064(2) -0.0004(16) 0.0328(18) 0.0133(15)
C8 0.0466(18) 0.0511(19) 0.0509(18) -0.0037(15) 0.0263(15) -0.0034(14)
C9 0.0340(13) 0.0158(11) 0.0481(15) 0.0014(10) 0.0228(12) -0.0016(9)
C10 0.0224(11) 0.0249(11) 0.0236(11) 0.0000(9) 0.0081(9) 0.0003(9)
C11 0.0244(11) 0.0239(11) 0.0284(12) -0.0002(9) 0.0094(10) -0.0006(9)
C12 0.0341(12) 0.0234(11) 0.0368(13) -0.0035(10) 0.0157(11) -0.0003(9)
C13 0.0304(12) 0.0336(13) 0.0269(12) -0.0032(10) 0.0119(10) 0.0008(10)
C14 0.0339(13) 0.0296(12) 0.0322(13) 0.0004(10) 0.0173(11) -0.0022(10)
C15 0.0240(11) 0.0232(11) 0.0241(11) 0.0018(9) 0.0080(9) 0.0014(9)
C16 0.0326(13) 0.0223(11) 0.0434(14) 0.0022(10) 0.0181(11) -0.0007(9)
C17 0.0404(14) 0.0363(14) 0.0439(15) 0.0132(11) 0.0193(12) 0.0045(11)
C18 0.0368(14) 0.0286(13) 0.0512(16) 0.0035(11) 0.0187(12) -0.0058(10)
C19 0.0546(17) 0.0244(13) 0.0711(19) 0.0018(12) 0.0352(15) -0.0023(11)
C20 0.0460(15) 0.0390(14) 0.0375(14) -0.0077(11) 0.0260(12) -0.0014(11)
C21 0.158(4) 0.089(3) 0.138(4) 0.043(3) 0.127(4) 0.071(3)
C22 0.065(2) 0.080(2) 0.104(3) -0.045(2) 0.065(2) -0.0270(18)
C23 0.068(2) 0.141(4) 0.053(2) -0.041(2) 0.0390(18) -0.035(2)
C24 0.0295(12) 0.0228(11) 0.0404(13) 0.0001(10) 0.0176(10) -0.0017(9)
C25 0.0437(14) 0.0261(12) 0.0513(16) -0.0051(11) 0.0244(13) -0.0031(11)
C26 0.070(2) 0.0317(14) 0.0530(17) 0.0086(13) 0.0320(15) 0.0055(13)
C27 0.0371(14) 0.0322(14) 0.080(2) -0.0130(14) 0.0239(14) -0.0049(11)

loop_
_atom_site_label
_atom_site_type_symbol
_atom_site_thermal_displace_type
_atom_site_fract_x
_atom_site_fract_y
_atom_site_fract_z
_atom_site_occupancy
_atom_site_U_iso_or_equiv
_atom_site_calc_flag
_atom_site_refinement_flags
La La Uani -0.03208(1) 0.24748(1) 0.07588(1) 1.000 0.0300(1) . .
Al1 Al Uani -0.07629(4) 0.39433(4) -0.02925(6) 1.000 0.0371(2) . .
Al2 Al Uani -0.00865(3) 0.14968(4) -0.07867(6) 1.000 0.0365(3) . .
O1 O Uani 0.05729(8) 0.23371(9) 0.22289(15) 1.000 0.0470(6) . .
O2 O Uani 0.11569(9) 0.21924(9) 0.37785(13) 1.000 0.0441(6) . .
C1 C Uani -0.01556(14) 0.38085(14) 0.1145(2) 1.000 0.0430(9) . .
C2 C Uani -0.12184(14) 0.30366(15) -0.0803(2) 1.000 0.0419(9) . .
C3 C Uani -0.13912(16) 0.45846(17) -0.0282(3) 1.000 0.0540(11) . .
C4 C Uani -0.0282(2) 0.4198(2) -0.1030(3) 1.000 0.0667(16) . .
C5 C Uani -0.06414(13) 0.12456(13) -0.0085(2) 1.000 0.0348(9) . .
C6 C Uani 0.04194(15) 0.23611(16) -0.0177(3) 1.000 0.0490(10) . .
C7 C Uani 0.05096(17) 0.07427(17) -0.0492(3) 1.000 0.0527(11) . .
C8 C Uani -0.06454(15) 0.16950(18) -0.2146(2) 1.000 0.0475(11) . .
C9 C Uani 0.10941(11) 0.21842(11) 0.29189(18) 1.000 0.0307(8) . .
C10 C Uani 0.16045(9) 0.19742(11) 0.26379(15) 1.000 0.0241(6) . .
C11 C Uani 0.17072(9) 0.12688(11) 0.25424(16) 1.000 0.0261(7) . .
C12 C Uani 0.20854(10) 0.10997(11) 0.20834(16) 1.000 0.0311(7) . .
C13 C Uani 0.23780(10) 0.15732(12) 0.17406(16) 1.000 0.0303(7) . .
C14 C Uani 0.23093(10) 0.22476(12) 0.19204(17) 1.000 0.0307(7) . .
C15 C Uani 0.19355(10) 0.24700(10) 0.23767(15) 1.000 0.0245(6) . .
C16 C Uani 0.14519(10) 0.06855(11) 0.29613(17) 1.000 0.0320(7) . .
C17 C Uani 0.17558(11) 0.07279(13) 0.40771(18) 1.000 0.0396(8) . .
C18 C Uani 0.07429(11) 0.06995(12) 0.25746(19) 1.000 0.0387(8) . .
C19 C Uani 0.16110(13) -0.00202(12) 0.2693(2) 1.000 0.0470(10) . .
C20 C Uani 0.27475(12) 0.13314(13) 0.11724(18) 1.000 0.0379(8) . .
C21 C Uani 0.3115(2) 0.0683(2) 0.1632(3) 1.000 0.106(2) . .
C22 C Uani 0.32176(15) 0.18521(18) 0.1172(3) 1.000 0.0730(14) . .
C23 C Uani 0.23011(16) 0.1177(2) 0.0146(2) 1.000 0.0827(16) . .
C24 C Uani 0.19581(10) 0.32492(11) 0.25740(17) 1.000 0.0299(7) . .
C25 C Uani 0.16140(11) 0.34981(12) 0.31730(19) 1.000 0.0388(8) . .
C26 C Uani 0.16949(14) 0.36371(13) 0.1611(2) 1.000 0.0494(10) . .
C27 C Uani 0.26363(11) 0.34565(13) 0.3155(2) 1.000 0.0499(9) . .
H11 H Uiso 0.0249(14) 0.3622(15) 0.133(2) 1.000 0.061(9) . .
H12 H Uiso -0.0309(12) 0.3639(15) 0.164(2) 1.000 0.057(8) . .
H13 H Uiso -0.0095(13) 0.4289(17) 0.126(2) 1.000 0.068(9) . .
H21 H Uiso -0.1059(14) 0.2681(16) -0.107(2) 1.000 0.060(9) . .
H22 H Uiso -0.1507(14) 0.3240(16) -0.133(2) 1.000 0.066(10) . .
H23 H Uiso -0.1453(13) 0.2824(15) -0.049(2) 1.000 0.051(8) . .
H31 H Uiso -0.1579(16) 0.4432(18) 0.015(3) 1.000 0.090(12) . .
H32 H Uiso -0.1695(16) 0.4638(18) -0.089(3) 1.000 0.090(13) . .
H33 H Uiso -0.1232(15) 0.5015(19) -0.008(2) 1.000 0.082(11) . .
H41 H Uiso -0.0208(18) 0.383(2) -0.140(3) 1.000 0.110(15) . .
H42 H Uiso 0.009(2) 0.438(2) -0.069(3) 1.000 0.122(17) . .
H43 H Uiso -0.0470(18) 0.456(2) -0.146(3) 1.000 0.110(15) . .
H51 H Uiso -0.0472(12) 0.1121(14) 0.054(2) 1.000 0.042(8) . .
H52 H Uiso -0.0744(11) 0.0840(14) -0.0390(18) 1.000 0.037(7) . .
H53 H Uiso -0.1030(12) 0.1437(12) -0.0176(17) 1.000 0.036(7) . .
H61 H Uiso 0.0288(14) 0.2801(18) -0.033(2) 1.000 0.063(10) . .
H62 H Uiso 0.0679(16) 0.2331(15) -0.054(2) 1.000 0.066(10) . .
H63 H Uiso 0.0726(17) 0.2340(16) 0.044(3) 1.000 0.073(11) . .
H71 H Uiso 0.0772(17) 0.0690(19) 0.020(3) 1.000 0.097(13) . .
H72 H Uiso 0.0765(15) 0.0806(17) -0.080(2) 1.000 0.078(11) . .
H73 H Uiso 0.0336(16) 0.032(2) -0.067(3) 1.000 0.096(14) . .
H81 H Uiso -0.1062(17) 0.1717(16) -0.229(2) 1.000 0.077(11) . .
H82 H Uiso -0.0601(14) 0.1367(17) -0.258(2) 1.000 0.074(10) . .
H83 H Uiso -0.0572(14) 0.2096(19) -0.235(2) 1.000 0.068(10) . .
H121 H Uiso 0.21470 0.06320 0.19990 1.000 0.0370 calc R
H141 H Uiso 0.25250 0.25790 0.17260 1.000 0.0370 calc R
H171 H Uiso 0.16810 0.11790 0.42820 1.000 0.0590 calc R
H172 H Uiso 0.22020 0.06530 0.43120 1.000 0.0590 calc R
H173 H Uiso 0.15780 0.03790 0.43470 1.000 0.0590 calc R
H181 H Uiso 0.06150 0.11110 0.28070 1.000 0.0580 calc R
H182 H Uiso 0.06020 0.02970 0.28070 1.000 0.0580 calc R
H183 H Uiso 0.05600 0.07000 0.18640 1.000 0.0580 calc R
H191 H Uiso 0.20610 -0.00700 0.29510 1.000 0.0710 calc R
H192 H Uiso 0.14310 -0.00680 0.19850 1.000 0.0710 calc R
H193 H Uiso 0.14420 -0.03720 0.29710 1.000 0.0710 calc R
H211 H Uiso 0.33350 0.07460 0.23350 1.000 0.1600 calc R
H212 H Uiso 0.34130 0.05920 0.13550 1.000 0.1600 calc R
H213 H Uiso 0.28300 0.02980 0.14990 1.000 0.1600 calc R
H221 H Uiso 0.35100 0.19470 0.18410 1.000 0.1100 calc R
H222 H Uiso 0.30040 0.22720 0.08660 1.000 0.1100 calc R
H223 H Uiso 0.34420 0.16730 0.08080 1.000 0.1100 calc R
H231 H Uiso 0.20030 0.08350 0.01490 1.000 0.1240 calc R
H232 H Uiso 0.25290 0.10020 -0.02160 1.000 0.1240 calc R
H233 H Uiso 0.20820 0.15930 -0.01650 1.000 0.1240 calc R
H251 H Uiso 0.17610 0.32470 0.37870 1.000 0.0580 calc R
H252 H Uiso 0.11690 0.34210 0.28080 1.000 0.0580 calc R
H253 H Uiso 0.16920 0.39850 0.33070 1.000 0.0580 calc R
H261 H Uiso 0.19270 0.35160 0.12300 1.000 0.0740 calc R
H262 H Uiso 0.17310 0.41270 0.17400 1.000 0.0760 calc R
H263 H Uiso 0.12590 0.35170 0.12470 1.000 0.0740 calc R
H271 H Uiso 0.28080 0.32040 0.37680 1.000 0.0750 calc R
H272 H Uiso 0.26590 0.39450 0.32900 1.000 0.0750 calc R
H273 H Uiso 0.28740 0.33520 0.27780 1.000 0.0750 calc R

loop_
_atom_type_symbol
_atom_type_description
_atom_type_scat_dispersion_real
_atom_type_scat_dispersion_imag
_atom_type_scat_source
O O 0.0106 0.0060 'International Tables Vol C Tables 4.2.6.8 and 6.1.1.4'
La La -0.2871 2.4523 'International Tables Vol C Tables 4.2.6.8 and 6.1.1.4'
Al Al 0.0645 0.0514 'International Tables Vol C Tables 4.2.6.8 and 6.1.1.4'
H H 0.0000 0.0000 'International Tables Vol C Tables 4.2.6.8 and 6.1.1.4'
C C 0.0033 0.0016 'International Tables Vol C Tables 4.2.6.8 and 6.1.1.4'

loop_
_geom_angle_atom_site_label_1
_geom_angle_atom_site_label_2
_geom_angle_atom_site_label_3
_geom_angle
_geom_angle_site_symmetry_1
_geom_angle_site_symmetry_3
_geom_angle_publ_flag
O1 La C1 85.06(8) . . yes
O1 La C2 162.04(8) . . yes
O1 La C5 108.05(8) . . yes
O1 La C6 87.62(10) . . yes
O1 La O2 102.93(7) . 2_555 yes
C1 La C2 77.28(9) . . yes
C1 La C5 165.72(8) . . yes
C1 La C6 97.34(10) . . yes
O2 La C1 102.91(9) 2_555 . yes
C2 La C5 89.24(9) . . yes
C2 La C6 91.38(11) . . yes
O2 La C2 84.41(9) 2_555 . yes
C5 La C6 78.06(10) . . yes
O2 La C5 80.11(8) 2_555 . yes
O2 La C6 157.81(9) 2_555 . yes
C1 Al1 C2 108.15(12) . . yes
C1 Al1 C3 105.90(15) . . yes
C1 Al1 C4 108.34(17) . . yes
C2 Al1 C3 106.02(15) . . yes
C2 Al1 C4 110.22(15) . . yes
C3 Al1 C4 117.80(17) . . yes
C5 Al2 C6 110.11(14) . . yes
C5 Al2 C7 104.87(15) . . yes
C5 Al2 C8 106.71(14) . . yes
C6 Al2 C7 106.73(16) . . yes
C6 Al2 C8 108.58(15) . . yes
C7 Al2 C8 119.62(16) . . yes
La O1 C9 168.21(18) . . yes
La O2 C9 123.18(18) 2_555 . yes
La C1 Al1 85.46(10) . . yes
La C2 Al1 85.65(10) . . yes
La C5 Al2 85.12(10) . . yes
La C6 Al2 85.24(13) . . yes
O1 C9 O2 120.2(3) . . yes
O1 C9 C10 117.0(2) . . yes
O2 C9 C10 122.7(2) . . yes
C9 C10 C11 119.3(2) . . no
C9 C10 C15 120.11(19) . . no
C11 C10 C15 120.3(2) . . no
C10 C11 C12 117.3(2) . . no
C10 C11 C16 124.4(2) . . no
C12 C11 C16 118.30(19) . . no
C11 C12 C13 124.0(2) . . no
C12 C13 C14 116.9(2) . . no
C12 C13 C20 119.7(2) . . no
C14 C13 C20 123.4(2) . . no
C13 C14 C15 123.3(2) . . no
C10 C15 C14 117.73(19) . . no
C10 C15 C24 127.2(2) . . no
C14 C15 C24 115.0(2) . . no
C11 C16 C17 108.95(19) . . no
C11 C16 C18 112.63(19) . . no
C11 C16 C19 112.2(2) . . no
C17 C16 C18 110.9(2) . . no
C17 C16 C19 106.6(2) . . no
C18 C16 C19 105.5(2) . . no
C13 C20 C21 110.6(3) . . no
C13 C20 C22 112.6(2) . . no
C13 C20 C23 108.6(3) . . no
C21 C20 C22 106.2(3) . . no
C21 C20 C23 108.9(3) . . no
C22 C20 C23 109.8(3) . . no
C15 C24 C25 116.3(2) . . no
C15 C24 C26 109.84(19) . . no
C15 C24 C27 108.4(2) . . no
C25 C24 C26 107.4(2) . . no
C25 C24 C27 105.5(2) . . no
C26 C24 C27 109.2(2) . . no
La C1 H11 74.2(18) . . no
La C1 H12 77.0(17) . . no
La C1 H13 177.8(18) . . no
Al1 C1 H11 122.3(17) . . no
Al1 C1 H12 120.7(17) . . no
Al1 C1 H13 92.9(17) . . no
H11 C1 H12 107(2) . . no
H11 C1 H13 106(3) . . no
H12 C1 H13 105(2) . . no
La C2 H21 76.3(17) . . no
La C2 H22 177(2) . . no
La C2 H23 78.4(18) . . no
Al1 C2 H21 123(2) . . no
Al1 C2 H22 92(2) . . no
Al1 C2 H23 120.7(17) . . no
H21 C2 H22 104(3) . . no
H21 C2 H23 108(3) . . no
H22 C2 H23 104(3) . . no
Al1 C3 H31 112(2) . . no
Al1 C3 H32 111(3) . . no
Al1 C3 H33 113(2) . . no
H31 C3 H32 109(4) . . no
H31 C3 H33 107(3) . . no
H32 C3 H33 106(3) . . no
Al1 C4 H41 115(3) . . no
Al1 C4 H42 116(3) . . no
Al1 C4 H43 111(3) . . no
H41 C4 H42 105(4) . . no
H41 C4 H43 108(4) . . no
H42 C4 H43 100(4) . . no
La C5 H51 80.2(18) . . no
La C5 H52 177.4(18) . . no
La C5 H53 77.3(15) . . no
Al2 C5 H51 120(2) . . no
Al2 C5 H52 92.4(18) . . no
Al2 C5 H53 128.2(15) . . no
H51 C5 H52 102(2) . . no
H51 C5 H53 104(2) . . no
H52 C5 H53 104(2) . . no
La C6 H61 80(2) . . no
La C6 H62 177.7(17) . . no
La C6 H63 83(3) . . no
Al2 C6 H61 126(2) . . no
Al2 C6 H62 94.9(18) . . no
Al2 C6 H63 119(2) . . no
H61 C6 H62 98(3) . . no
H61 C6 H63 110(3) . . no
H62 C6 H63 99(3) . . no
Al2 C7 H71 114(2) . . no
Al2 C7 H72 111(2) . . no
Al2 C7 H73 115(3) . . no
H71 C7 H72 107(3) . . no
H71 C7 H73 103(3) . . no
H72 C7 H73 107(3) . . no
Al2 C8 H81 116.5(18) . . no
Al2 C8 H82 111.4(19) . . no
Al2 C8 H83 113.2(19) . . no
H81 C8 H82 107(3) . . no
H81 C8 H83 103(3) . . no
H82 C8 H83 105(3) . . no
C11 C12 H121 117.97 . . no
C13 C12 H121 118.08 . . no
C13 C14 H141 118.40 . . no
C15 C14 H141 118.31 . . no
C16 C17 H171 109.44 . . no
C16 C17 H172 109.43 . . no
C16 C17 H173 109.50 . . no
H171 C17 H172 109.45 . . no
H171 C17 H173 109.52 . . no
H172 C17 H173 109.49 . . no
C16 C18 H181 109.46 . . no
C16 C18 H182 109.48 . . no
C16 C18 H183 109.47 . . no
H181 C18 H182 109.48 . . no
H181 C18 H183 109.41 . . no
H182 C18 H183 109.53 . . no
C16 C19 H191 109.47 . . no
C16 C19 H192 109.44 . . no
C16 C19 H193 109.47 . . no
H191 C19 H192 109.49 . . no
H191 C19 H193 109.51 . . no
H192 C19 H193 109.45 . . no
C20 C21 H211 109.44 . . no
C20 C21 H212 109.48 . . no
C20 C21 H213 109.47 . . no
H211 C21 H212 109.60 . . no
H211 C21 H213 109.37 . . no
H212 C21 H213 109.46 . . no
C20 C22 H221 109.51 . . no
C20 C22 H222 109.41 . . no
C20 C22 H223 109.43 . . no
H221 C22 H222 109.53 . . no
H221 C22 H223 109.47 . . no
H222 C22 H223 109.48 . . no
C20 C23 H231 109.54 . . no
C20 C23 H232 109.45 . . no
C20 C23 H233 109.52 . . no
H231 C23 H232 109.40 . . no
H231 C23 H233 109.57 . . no
H232 C23 H233 109.35 . . no
C24 C25 H251 109.51 . . no
C24 C25 H252 109.49 . . no
C24 C25 H253 109.43 . . no
H251 C25 H252 109.38 . . no
H251 C25 H253 109.47 . . no
H252 C25 H253 109.54 . . no
C24 C26 H261 109.50 . . no
C24 C26 H262 109.43 . . no
C24 C26 H263 109.48 . . no
H261 C26 H262 109.42 . . no
H261 C26 H263 109.49 . . no
H262 C26 H263 109.50 . . no
C24 C27 H271 109.41 . . no
C24 C27 H272 109.48 . . no
C24 C27 H273 109.50 . . no
H271 C27 H272 109.51 . . no
H271 C27 H273 109.47 . . no
H272 C27 H273 109.46 . . no

loop_
_geom_bond_atom_site_label_1
_geom_bond_atom_site_label_2
_geom_bond_distance
_geom_bond_site_symmetry_2
_geom_bond_publ_flag
La O1 2.370(2) . yes
La C1 2.681(3) . yes
La C2 2.679(3) . yes
La C5 2.693(3) . yes
La C6 2.693(4) . yes
La O2 2.434(2) 2_555 yes
Al1 C1 2.070(3) . yes
Al1 C2 2.063(3) . yes
Al1 C3 1.962(4) . yes
Al1 C4 1.969(5) . yes
Al2 C5 2.072(3) . yes
Al2 C6 2.066(4) . yes
Al2 C7 1.971(4) . yes
Al2 C8 1.971(3) . yes
O1 C9 1.282(3) . yes
O2 C9 1.249(3) . yes
C9 C10 1.503(4) . no
C10 C11 1.427(3) . no
C10 C15 1.410(3) . no
C11 C12 1.388(3) . no
C11 C16 1.553(3) . no
C12 C13 1.387(3) . no
C13 C14 1.378(3) . no
C13 C20 1.541(4) . no
C14 C15 1.405(4) . no
C15 C24 1.558(3) . no
C16 C17 1.541(3) . no
C16 C18 1.539(4) . no
C16 C19 1.538(3) . no
C20 C21 1.539(5) . no
C20 C22 1.517(5) . no
C20 C23 1.505(4) . no
C24 C25 1.535(4) . no
C24 C26 1.531(4) . no
C24 C27 1.537(4) . no
C1 H11 0.96(3) . no
C1 H12 1.02(3) . no
C1 H13 0.96(3) . no
C2 H21 0.96(3) . no
C2 H22 0.90(3) . no
C2 H23 0.97(3) . no
C3 H31 0.98(4) . no
C3 H32 0.91(4) . no
C3 H33 0.93(4) . no
C4 H41 0.98(4) . no
C4 H42 0.89(5) . no
C4 H43 0.94(4) . no
C5 H51 0.90(3) . no
C5 H52 0.90(3) . no
C5 H53 0.95(3) . no
C6 H61 0.92(4) . no
C6 H62 0.99(4) . no
C6 H63 0.92(4) . no
C7 H71 0.98(4) . no
C7 H72 0.92(4) . no
C7 H73 0.92(4) . no
C8 H81 0.92(4) . no
C8 H82 0.96(3) . no
C8 H83 0.89(4) . no
C12 H121 0.9487 . no
C14 H141 0.9495 . no
C17 H171 0.9807 . no
C17 H172 0.9803 . no
C17 H173 0.9808 . no
C18 H181 0.9806 . no
C18 H182 0.9809 . no
C18 H183 0.9797 . no
C19 H191 0.9800 . no
C19 H192 0.9807 . no
C19 H193 0.9797 . no
C21 H211 0.9802 . no
C21 H212 0.9797 . no
C21 H213 0.9800 . no
C22 H221 0.9798 . no
C22 H222 0.9795 . no
C22 H223 0.9797 . no
C23 H231 0.9791 . no
C23 H232 0.9809 . no
C23 H233 0.9793 . no
C25 H251 0.9807 . no
C25 H252 0.9810 . no
C25 H253 0.9807 . no
C26 H261 0.9807 . no
C26 H262 0.9800 . no
C26 H263 0.9795 . no
C27 H271 0.9804 . no
C27 H272 0.9793 . no
C27 H273 0.9791 . no
